data_7704979
loop_
_publ_author_name
'Shamsieva, Aliia V.'
'Musina, Elvira I.'
'Gerasimova, Tatiana P.'
'Strelnik, Igor D.'
'Strelnik, Anna G.'
'Kolesnikov, Ilya E.'
'Kalinichev, Alexey A.'
'Islamov, Daut R.'
'Samigullina, Aida I.'
'L\"onnecke, Peter'
'Katsyuba, Sergey A.'
'Hey-Hawkins, Evamarie'
'Karasik, Andrey A.'
'Sinyashin, Oleg G.'

_publ_section_title
;
 Triple-bridged helical binuclear copper(i) complexes: Head-to-head and
 head-to-tail isomerism and the solid-state luminescence.
;
_journal_issue 34
_journal_name_full 'Dalton transactions (Cambridge, England : 2003)'
_journal_page_first 11997
_journal_page_last 12008
_journal_paper_doi 10.1039/d0dt01843k
_journal_volume 49
_journal_year 2020
_chemical_formula_moiety 'C30 H42 Cu2 N3 P3 2+, 2(B F4 1-), C H2 Cl2'
_chemical_formula_sum 'C31 H44 B2 Cl2 Cu2 F8 N3 P3'
_chemical_formula_weight 923.20
_space_group_crystal_system monoclinic
_space_group_IT_number 14
_space_group_name_Hall '-P 2yn'
_space_group_name_H-M_alt 'P 1 21/n 1'
_atom_sites_solution_hydrogens geom
_audit_creation_method SHELXL-2018/3
_audit_update_record
;
2020-04-30 deposited with the CCDC.	2020-07-31 downloaded from the CCDC.
;
_cell_angle_alpha 90
_cell_angle_beta 100.502(6)
_cell_angle_gamma 90
_cell_formula_units_Z 8
_cell_length_a 14.598(2)
_cell_length_b 17.269(2)
_cell_length_c 31.380(4)
_cell_measurement_reflns_used 4289
_cell_measurement_temperature 100(2)
_cell_measurement_theta_max 22.03
_cell_measurement_theta_min 2.41
_cell_volume 7778.2(17)
_computing_cell_refinement 'APEX3 v2019.1-0 (Bruker AXS, 2019)'
_computing_data_collection 'APEX3 v2019.1-0 (Bruker AXS, 2019)'
_computing_data_reduction 'APEX3 v2019.1-0 (Bruker AXS, 2019)'
_computing_molecular_graphics
;
WinGX (Farrugia, 2012); Olex2 (Dolomanov et al., 2009);
ORTEP-3 (Farrugia, 2012); PLATON (Spek, 2009)
;
_computing_publication_material 'enCIFer (Allen, 2004)'
_computing_structure_refinement 'SHELXL-2018/3 (Sheldrick, 2015)'
_computing_structure_solution 'SHELXT-2018/2 (Sheldrick, 2015)'
_diffrn_ambient_temperature 100(2)
_diffrn_measured_fraction_theta_full 0.999
_diffrn_measured_fraction_theta_max 0.993
_diffrn_measurement_device_type 'Bruker APEX-II CCD'
_diffrn_measurement_method '\w and \f scans'
_diffrn_radiation_probe x-ray
_diffrn_radiation_type MoK\a
_diffrn_radiation_wavelength 0.71073
_diffrn_reflns_av_R_equivalents 0.1141
_diffrn_reflns_av_unetI/netI 0.1070
_diffrn_reflns_Laue_measured_fraction_full 0.999
_diffrn_reflns_Laue_measured_fraction_max 0.993
_diffrn_reflns_limit_h_max 17
_diffrn_reflns_limit_h_min -17
_diffrn_reflns_limit_k_max 20
_diffrn_reflns_limit_k_min -20
_diffrn_reflns_limit_l_max 37
_diffrn_reflns_limit_l_min -36
_diffrn_reflns_number 63265
_diffrn_reflns_point_group_measured_fraction_full 0.999
_diffrn_reflns_point_group_measured_fraction_max 0.993
_diffrn_reflns_theta_full 25.242
_diffrn_reflns_theta_max 25.383
_diffrn_reflns_theta_min 1.320
_diffrn_source 'sealed tube'
_exptl_absorpt_coefficient_mu 1.421
_exptl_absorpt_correction_T_max 0.5072
_exptl_absorpt_correction_T_min 0.4140
_exptl_absorpt_correction_type numerical
_exptl_absorpt_process_details SADABS-2016/2
_exptl_crystal_colour colorless
_exptl_crystal_density_diffrn 1.577
_exptl_crystal_description prism
_exptl_crystal_F_000 3760
_exptl_crystal_recrystallization_method 'vapor diffusion of diethyl ether into a dichloromethane solution at r.t.'
_exptl_crystal_size_max 0.458
_exptl_crystal_size_mid 0.318
_exptl_crystal_size_min 0.312
_refine_diff_density_max 1.180
_refine_diff_density_min -1.249
_refine_diff_density_rms 0.131
_refine_ls_extinction_method none
_refine_ls_goodness_of_fit_ref 1.085
_refine_ls_hydrogen_treatment constr
_refine_ls_matrix_type full
_refine_ls_number_parameters 1082
_refine_ls_number_reflns 14194
_refine_ls_number_restraints 556
_refine_ls_restrained_S_all 1.077
_refine_ls_R_factor_all 0.1178
_refine_ls_R_factor_gt 0.0612
_refine_ls_shift/su_max 0.001
_refine_ls_shift/su_mean 0.000
_refine_ls_structure_factor_coef Fsqd
_refine_ls_weighting_details 'w=1/[\s^2^(Fo^2^)+(0.0696P)^2^] where P=(Fo^2^+2Fc^2^)/3'
_refine_ls_weighting_scheme calc
_refine_ls_wR_factor_gt 0.1414
_refine_ls_wR_factor_ref 0.1758
_reflns_Friedel_coverage 0.000
_reflns_number_gt 8327
_reflns_number_total 14194
_reflns_threshold_expression 'I > 2\s(I)'
_cod_data_source_file d0dt01843k2.cif
_cod_data_source_block kar4
_cod_depositor_comments 'Adding full bibliography for 7704978--7704982.cif.'
_cod_original_sg_symbol_H-M 'P 21/n'
_cod_database_code 7704979
_shelx_shelxl_version_number 2018/3
_shelx_space_group_comment
;
The symmetry employed for this shelxl refinement is uniquely defined
by the following loop, which should always be used as a source of
symmetry information in preference to the above space-group names.
They are only intended as comments.
;
_shelx_estimated_absorpt_t_min 0.562
_shelx_estimated_absorpt_t_max 0.666

loop_
_space_group_symop_operation_xyz
'x, y, z'
'-x+1/2, y+1/2, -z+1/2'
'-x, -y, -z'
'x-1/2, -y-1/2, z-1/2'

loop_
_atom_site_label
_atom_site_type_symbol
_atom_site_fract_x
_atom_site_fract_y
_atom_site_fract_z
_atom_site_U_iso_or_equiv
_atom_site_adp_type
_atom_site_occupancy
_atom_site_site_symmetry_order
_atom_site_calc_flag
_atom_site_refinement_flags_posn
_atom_site_refinement_flags_adp
_atom_site_refinement_flags_occupancy
_atom_site_disorder_assembly
_atom_site_disorder_group
Cu1A Cu 0.82984(5) 0.18245(4) 0.37198(2) 0.0215(2) Uani 1 1 d . . . . .
Cu2A Cu 0.77401(5) 0.04211(4) 0.36104(2) 0.01963(19) Uani 1 1 d . . . . .
P1A P 0.75994(11) 0.17489(9) 0.42952(5) 0.0201(4) Uani 1 1 d . . . . .
N1A N 0.6758(3) 0.0419(2) 0.39889(15) 0.0168(11) Uani 1 1 d . . . . .
C10A C 0.4328(4) 0.0617(3) 0.4575(2) 0.0273(15) Uani 1 1 d . . . . .
H10D H 0.450398 0.063623 0.489153 0.041 Uiso 1 1 calc R U . . .
H10E H 0.391772 0.017204 0.449123 0.041 Uiso 1 1 calc R U . . .
H10F H 0.400207 0.109462 0.446984 0.041 Uiso 1 1 calc R U . . .
C11A C 0.6638(4) 0.1035(3) 0.42399(18) 0.0187(13) Uani 1 1 d . . . . .
C12A C 0.5863(4) 0.1100(3) 0.44292(19) 0.0229(14) Uani 1 1 d . . . . .
H12A H 0.579129 0.154539 0.459791 0.027 Uiso 1 1 calc R U . . .
C13A C 0.5189(4) 0.0535(3) 0.43797(18) 0.0190(13) Uani 1 1 d . . . . .
C14A C 0.5336(4) -0.0106(3) 0.41362(19) 0.0230(14) Uani 1 1 d . . . . .
H14A H 0.489968 -0.051914 0.409715 0.028 Uiso 1 1 calc R U . . .
C15A C 0.6118(4) -0.0140(3) 0.39516(18) 0.0197(14) Uani 1 1 d . . . . .
H15A H 0.620895 -0.058672 0.378781 0.024 Uiso 1 1 calc R U . . .
C16A C 0.7116(4) 0.2629(3) 0.4493(2) 0.0265(15) Uani 1 1 d . . . . .
H16E H 0.733738 0.309305 0.435725 0.032 Uiso 1 1 calc R U . . .
H16F H 0.642676 0.261779 0.442446 0.032 Uiso 1 1 calc R U . . .
C17A C 0.7460(5) 0.2642(4) 0.4990(2) 0.0378(18) Uani 1 1 d . . . . .
H17E H 0.800117 0.299525 0.506124 0.045 Uiso 1 1 calc R U . . .
H17F H 0.695841 0.284090 0.513469 0.045 Uiso 1 1 calc R U . . .
C18A C 0.7736(5) 0.1844(4) 0.5155(2) 0.0326(17) Uani 1 1 d . . . . .
H18E H 0.717686 0.153169 0.517490 0.039 Uiso 1 1 calc R U . . .
H18F H 0.813344 0.187155 0.544642 0.039 Uiso 1 1 calc R U . . .
C19A C 0.8272(4) 0.1484(3) 0.48319(19) 0.0242(15) Uani 1 1 d . . . . .
H19E H 0.830790 0.091489 0.486665 0.029 Uiso 1 1 calc R U . . .
H19F H 0.891233 0.169601 0.487097 0.029 Uiso 1 1 calc R U . . .
P2A P 0.73358(12) 0.20694(9) 0.30941(5) 0.0243(4) Uani 1 1 d . . . . .
N2A N 0.6955(3) 0.0536(3) 0.30069(15) 0.0208(12) Uani 1 1 d . . . . .
C20A C 0.5204(5) 0.0636(4) 0.1743(2) 0.0413(19) Uani 1 1 d . . . . .
H20D H 0.455045 0.065270 0.177820 0.062 Uiso 1 1 calc R U . . .
H20E H 0.530838 0.017510 0.157635 0.062 Uiso 1 1 calc R U . . .
H20F H 0.534781 0.110107 0.158854 0.062 Uiso 1 1 calc R U . . .
C21A C 0.6806(4) 0.1223(3) 0.2791(2) 0.0238(14) Uani 1 1 d . . . . .
C22A C 0.6251(4) 0.1258(4) 0.23767(19) 0.0263(15) Uani 1 1 d . . . . .
H22A H 0.616894 0.174020 0.222865 0.032 Uiso 1 1 calc R U . . .
C23A C 0.5823(4) 0.0606(4) 0.2181(2) 0.0303(16) Uani 1 1 d . . . . .
C24A C 0.5995(4) -0.0076(4) 0.2408(2) 0.0325(17) Uani 1 1 d . . . . .
H24A H 0.572501 -0.054355 0.228342 0.039 Uiso 1 1 calc R U . . .
C25A C 0.6548(4) -0.0094(4) 0.2810(2) 0.0303(16) Uani 1 1 d . . . . .
H25A H 0.664699 -0.057685 0.295648 0.036 Uiso 1 1 calc R U . . .
C26A C 0.7674(5) 0.2727(4) 0.2686(2) 0.0358(17) Uani 1 1 d . . . . .
H26C H 0.834523 0.285639 0.276166 0.043 Uiso 1 1 calc R U . . .
H26D H 0.755247 0.248342 0.239570 0.043 Uiso 1 1 calc R U . . .
C27A C 0.7078(5) 0.3458(4) 0.2690(2) 0.0414(19) Uani 1 1 d . . . . .
H27C H 0.738175 0.381755 0.291873 0.050 Uiso 1 1 calc R U . . .
H27D H 0.700861 0.372599 0.240734 0.050 Uiso 1 1 calc R U . . .
C28A C 0.6127(5) 0.3218(4) 0.2778(2) 0.0367(18) Uani 1 1 d . . . . .
H28C H 0.576274 0.295500 0.252200 0.044 Uiso 1 1 calc R U . . .
H28D H 0.577418 0.367628 0.284744 0.044 Uiso 1 1 calc R U . . .
C29A C 0.6315(4) 0.2666(3) 0.3165(2) 0.0285(16) Uani 1 1 d . . . . .
H29C H 0.576645 0.233216 0.317046 0.034 Uiso 1 1 calc R U . . .
H29D H 0.645313 0.296056 0.343942 0.034 Uiso 1 1 calc R U . . .
P3A P 0.92230(11) 0.01724(9) 0.37552(5) 0.0214(4) Uani 1 1 d D U . . .
C36A C 0.9627(4) -0.0641(3) 0.3456(2) 0.0279(15) Uani 1 1 d D U . . .
H36E H 0.908836 -0.093636 0.329887 0.033 Uiso 0.756(11) 1 calc R U P A 1
H36F H 0.999498 -0.044568 0.324301 0.033 Uiso 0.756(11) 1 calc R U P A 1
H36G H 0.909927 -0.086283 0.324882 0.033 Uiso 0.244(11) 1 calc R U P A 2
H36H H 1.010508 -0.046080 0.329198 0.033 Uiso 0.244(11) 1 calc R U P A 2
C37A C 1.0228(9) -0.1155(5) 0.3791(3) 0.037(3) Uani 0.756(11) 1 d D U P A 1
H37E H 1.087901 -0.096560 0.385074 0.044 Uiso 0.756(11) 1 calc R U P A 1
H37F H 1.022464 -0.169512 0.368512 0.044 Uiso 0.756(11) 1 calc R U P A 1
C38A C 0.9791(6) -0.1109(5) 0.4205(3) 0.034(2) Uani 0.756(11) 1 d D U P A 1
H38E H 1.018978 -0.137379 0.445137 0.041 Uiso 0.756(11) 1 calc R U P A 1
H38F H 0.916431 -0.134876 0.415601 0.041 Uiso 0.756(11) 1 calc R U P A 1
C39A C 0.9729(12) -0.0217(7) 0.4296(2) 0.032(3) Uani 0.756(11) 1 d D U P A 1
H39E H 1.035375 0.000505 0.440389 0.038 Uiso 0.756(11) 1 calc R U P A 1
H39F H 0.932064 -0.011203 0.450853 0.038 Uiso 0.756(11) 1 calc R U P A 1
C37' C 1.004(3) -0.1246(12) 0.3790(5) 0.033(5) Uani 0.244(11) 1 d D U P A 2
H37G H 1.054003 -0.153683 0.368762 0.040 Uiso 0.244(11) 1 calc R U P A 2
H37H H 0.954949 -0.161737 0.383851 0.040 Uiso 0.244(11) 1 calc R U P A 2
C38' C 1.0429(16) -0.0807(12) 0.4215(6) 0.037(4) Uani 0.244(11) 1 d D U P A 2
H38G H 1.098024 -0.049513 0.418131 0.044 Uiso 0.244(11) 1 calc R U P A 2
H38H H 1.060847 -0.117395 0.445807 0.044 Uiso 0.244(11) 1 calc R U P A 2
C39' C 0.961(4) -0.027(2) 0.4294(4) 0.031(4) Uani 0.244(11) 1 d D U P A 2
H39G H 0.982386 0.012542 0.451732 0.037 Uiso 0.244(11) 1 calc R U P A 2
H39H H 0.909925 -0.057728 0.438389 0.037 Uiso 0.244(11) 1 calc R U P A 2
N3A N 0.9657(3) 0.1691(2) 0.37070(15) 0.0197(11) Uani 1 1 d . . . . .
C30A C 1.2485(4) 0.1346(4) 0.3527(2) 0.0417(19) Uani 1 1 d . . . . .
H30D H 1.258959 0.079151 0.348937 0.063 Uiso 0.5 1 calc R U P B 1
H30E H 1.292711 0.153713 0.377852 0.063 Uiso 0.5 1 calc R U P B 1
H30F H 1.257730 0.162643 0.326712 0.063 Uiso 0.5 1 calc R U P B 1
H30G H 1.278989 0.095244 0.373011 0.063 Uiso 0.5 1 calc R U P C 2
H30H H 1.283391 0.183260 0.357555 0.063 Uiso 0.5 1 calc R U P C 2
H30I H 1.247019 0.117004 0.322934 0.063 Uiso 0.5 1 calc R U P C 2
C31A C 1.0018(4) 0.0972(3) 0.36951(19) 0.0211(14) Uani 1 1 d . . . . .
C32A C 1.0930(4) 0.0853(4) 0.3646(2) 0.0336(17) Uani 1 1 d . . . . .
H32A H 1.116251 0.033911 0.364487 0.040 Uiso 1 1 calc R U . . .
C33A C 1.1511(4) 0.1472(4) 0.3600(2) 0.0306(16) Uani 1 1 d . . . . .
C34A C 1.1136(5) 0.2192(4) 0.3619(2) 0.0315(17) Uani 1 1 d . . . . .
H34A H 1.151055 0.263550 0.359759 0.038 Uiso 1 1 calc R U . . .
C35A C 1.0221(5) 0.2290(4) 0.3669(2) 0.0303(16) Uani 1 1 d . . . . .
H35A H 0.998307 0.280067 0.367745 0.036 Uiso 1 1 calc R U . . .
Cu1B Cu 0.35670(5) 0.49617(4) 0.38067(2) 0.0242(2) Uani 1 1 d . . . . .
Cu2B Cu 0.29377(5) 0.63561(4) 0.36569(2) 0.0219(2) Uani 1 1 d . . . . .
C11B C 0.2132(3) 0.5545(3) 0.28348(19) 0.0251(14) Uani 1 1 d D U . . .
P1B P 0.2926(3) 0.4807(2) 0.31261(14) 0.0252(9) Uani 0.704(6) 1 d D U P D 1
C16B C 0.2219(6) 0.3917(4) 0.3022(3) 0.030(2) Uani 0.704(6) 1 d D U P D 1
H16A H 0.228076 0.360143 0.328947 0.036 Uiso 0.704(6) 1 calc R U P D 1
H16B H 0.155399 0.404902 0.292567 0.036 Uiso 0.704(6) 1 calc R U P D 1
C17B C 0.2587(7) 0.3469(5) 0.2667(3) 0.031(2) Uani 0.704(6) 1 d D U P D 1
H17A H 0.249554 0.290596 0.270233 0.038 Uiso 0.704(6) 1 calc R U P D 1
H17B H 0.224626 0.362635 0.237829 0.038 Uiso 0.704(6) 1 calc R U P D 1
C18B C 0.3601(6) 0.3645(4) 0.2706(3) 0.031(2) Uani 0.704(6) 1 d D U P D 1
H18A H 0.383460 0.345552 0.244746 0.038 Uiso 0.704(6) 1 calc R U P D 1
H18B H 0.396418 0.339415 0.296652 0.038 Uiso 0.704(6) 1 calc R U P D 1
C19B C 0.3694(6) 0.4550(5) 0.2742(3) 0.027(2) Uani 0.704(6) 1 d D U P D 1
H19A H 0.348217 0.479941 0.245668 0.033 Uiso 0.704(6) 1 calc R U P D 1
H19B H 0.434538 0.470531 0.285457 0.033 Uiso 0.704(6) 1 calc R U P D 1
P1B' P 0.2601(6) 0.4652(4) 0.3132(3) 0.025(2) Uani 0.296(6) 1 d D U P D 2
C16' C 0.1537(10) 0.4131(8) 0.3211(5) 0.024(4) Uani 0.296(6) 1 d D U P D 2
H16C H 0.166302 0.381595 0.347873 0.029 Uiso 0.296(6) 1 calc R U P D 2
H16D H 0.103014 0.450092 0.323259 0.029 Uiso 0.296(6) 1 calc R U P D 2
C17' C 0.1268(12) 0.3610(10) 0.2812(6) 0.034(4) Uani 0.296(6) 1 d D U P D 2
H17C H 0.086338 0.318166 0.287632 0.041 Uiso 0.296(6) 1 calc R U P D 2
H17D H 0.092522 0.391240 0.256563 0.041 Uiso 0.296(6) 1 calc R U P D 2
C18' C 0.2150(14) 0.3296(10) 0.2703(8) 0.036(4) Uani 0.296(6) 1 d D U P D 2
H18C H 0.202632 0.305999 0.241081 0.043 Uiso 0.296(6) 1 calc R U P D 2
H18D H 0.241027 0.289300 0.291521 0.043 Uiso 0.296(6) 1 calc R U P D 2
C19' C 0.2858(12) 0.3982(9) 0.2716(6) 0.033(3) Uani 0.296(6) 1 d D U P D 2
H19C H 0.277781 0.424227 0.243062 0.040 Uiso 0.296(6) 1 calc R U P D 2
H19D H 0.350659 0.379007 0.279212 0.040 Uiso 0.296(6) 1 calc R U P D 2
N1B N 0.2198(3) 0.6229(3) 0.30500(15) 0.0213(12) Uani 1 1 d . . . . .
C10B C 0.0479(4) 0.5944(4) 0.1789(2) 0.0303(16) Uani 1 1 d . . . . .
H10A H 0.070590 0.549984 0.164354 0.045 Uiso 1 1 calc R U . . .
H10B H 0.051411 0.641250 0.161633 0.045 Uiso 1 1 calc R U . . .
H10C H -0.016893 0.585317 0.181866 0.045 Uiso 1 1 calc R U . . .
C12B C 0.1618(4) 0.5444(3) 0.2429(2) 0.0239(15) Uani 1 1 d . . . . .
H12B H 0.163892 0.496164 0.228509 0.029 Uiso 1 1 calc R U . . .
C13B C 0.1063(4) 0.6044(3) 0.2224(2) 0.0233(14) Uani 1 1 d . . . . .
C14B C 0.1121(4) 0.6745(3) 0.24492(19) 0.0250(15) Uani 1 1 d . . . . .
H14B H 0.076870 0.717813 0.232477 0.030 Uiso 1 1 calc R U . . .
C15B C 0.1685(4) 0.6815(3) 0.2850(2) 0.0238(15) Uani 1 1 d . . . . .
H15B H 0.171161 0.730151 0.299314 0.029 Uiso 1 1 calc R U . . .
P2B P 0.27640(11) 0.49539(9) 0.43425(5) 0.0197(4) Uani 1 1 d . . . . .
N2B N 0.1935(3) 0.6291(2) 0.40318(15) 0.0161(11) Uani 1 1 d . . . . .
C20B C -0.0463(4) 0.6100(4) 0.4646(2) 0.0291(16) Uani 1 1 d . . . . .
H20A H -0.074077 0.558648 0.458292 0.044 Uiso 1 1 calc R U . . .
H20B H -0.092201 0.649885 0.453428 0.044 Uiso 1 1 calc R U . . .
H20C H -0.027295 0.616196 0.496022 0.044 Uiso 1 1 calc R U . . .
C21B C 0.1825(4) 0.5677(3) 0.42840(18) 0.0191(14) Uani 1 1 d . . . . .
C22B C 0.1051(4) 0.5604(3) 0.44810(19) 0.0202(14) Uani 1 1 d . . . . .
H22B H 0.098409 0.515811 0.464975 0.024 Uiso 1 1 calc R U . . .
C23B C 0.0371(4) 0.6180(3) 0.4433(2) 0.0235(15) Uani 1 1 d . . . . .
C24B C 0.0505(4) 0.6810(3) 0.41819(19) 0.0241(15) Uani 1 1 d . . . . .
H24B H 0.005874 0.721648 0.413757 0.029 Uiso 1 1 calc R U . . .
C25B C 0.1292(4) 0.6850(3) 0.39938(19) 0.0227(14) Uani 1 1 d . . . . .
H25B H 0.137950 0.729748 0.382954 0.027 Uiso 1 1 calc R U . . .
C26B C 0.3358(4) 0.5067(3) 0.4912(2) 0.0289(16) Uani 1 1 d . . . . .
H26A H 0.402531 0.492843 0.494287 0.035 Uiso 1 1 calc R U . . .
H26B H 0.331073 0.560817 0.500883 0.035 Uiso 1 1 calc R U . . .
C27B C 0.2870(4) 0.4524(3) 0.5176(2) 0.0286(16) Uani 1 1 d . . . . .
H27A H 0.229244 0.476527 0.523703 0.034 Uiso 1 1 calc R U . . .
H27B H 0.328055 0.439957 0.545461 0.034 Uiso 1 1 calc R U . . .
C28B C 0.2643(4) 0.3797(3) 0.4906(2) 0.0258(15) Uani 1 1 d . . . . .
H28A H 0.219603 0.347368 0.502921 0.031 Uiso 1 1 calc R U . . .
H28B H 0.321685 0.349092 0.490726 0.031 Uiso 1 1 calc R U . . .
C29B C 0.2216(4) 0.4031(3) 0.44381(19) 0.0247(15) Uani 1 1 d . . . . .
H29A H 0.153260 0.409188 0.440554 0.030 Uiso 1 1 calc R U . . .
H29B H 0.234924 0.363300 0.423046 0.030 Uiso 1 1 calc R U . . .
P3B P 0.44080(12) 0.66032(9) 0.39073(6) 0.0240(4) Uani 1 1 d D U . . .
C36B C 0.4718(9) 0.6659(5) 0.4507(2) 0.0260(18) Uani 0.845(11) 1 d D U P E 1
H36A H 0.416757 0.654602 0.464048 0.031 Uiso 0.845(11) 1 calc R U P E 1
H36B H 0.521524 0.628229 0.461871 0.031 Uiso 0.845(11) 1 calc R U P E 1
C37B C 0.5063(6) 0.7502(4) 0.4613(3) 0.033(2) Uani 0.845(11) 1 d D U P E 1
H37A H 0.452947 0.785289 0.461826 0.039 Uiso 0.845(11) 1 calc R U P E 1
H37B H 0.548369 0.752355 0.489804 0.039 Uiso 0.845(11) 1 calc R U P E 1
C38B C 0.5582(6) 0.7734(5) 0.4252(3) 0.031(2) Uani 0.845(11) 1 d D U P E 1
H38A H 0.617021 0.743876 0.427607 0.037 Uiso 0.845(11) 1 calc R U P E 1
H38B H 0.573149 0.829397 0.427009 0.037 Uiso 0.845(11) 1 calc R U P E 1
C39B C 0.4931(9) 0.7548(5) 0.3826(3) 0.033(2) Uani 0.845(11) 1 d D U P E 1
H39A H 0.528359 0.752159 0.358494 0.039 Uiso 0.845(11) 1 calc R U P E 1
H39B H 0.444242 0.795015 0.375715 0.039 Uiso 0.845(11) 1 calc R U P E 1
C36" C 0.482(5) 0.682(3) 0.4489(4) 0.026(5) Uani 0.155(11) 1 d D U P E 2
H36C H 0.430610 0.699743 0.462794 0.031 Uiso 0.155(11) 1 calc R U P E 2
H36D H 0.510715 0.635051 0.464442 0.031 Uiso 0.155(11) 1 calc R U P E 2
C37" C 0.556(2) 0.7465(19) 0.4490(11) 0.032(4) Uani 0.155(11) 1 d D U P E 2
H37C H 0.565895 0.775490 0.476623 0.038 Uiso 0.155(11) 1 calc R U P E 2
H37D H 0.616696 0.724119 0.444993 0.038 Uiso 0.155(11) 1 calc R U P E 2
C38" C 0.517(3) 0.7993(12) 0.4111(12) 0.033(4) Uani 0.155(11) 1 d D U P E 2
H38C H 0.563859 0.838579 0.406644 0.039 Uiso 0.155(11) 1 calc R U P E 2
H38D H 0.460732 0.826389 0.416796 0.039 Uiso 0.155(11) 1 calc R U P E 2
C39" C 0.493(5) 0.747(2) 0.3712(8) 0.031(5) Uani 0.155(11) 1 d D U P E 2
H39C H 0.549570 0.733629 0.359672 0.038 Uiso 0.155(11) 1 calc R U P E 2
H39D H 0.448093 0.773060 0.348164 0.038 Uiso 0.155(11) 1 calc R U P E 2
N3B N 0.4932(3) 0.5139(3) 0.38236(17) 0.0251(12) Uani 1 1 d . . . . .
C30B C 0.7662(4) 0.5597(4) 0.3557(2) 0.0319(17) Uani 1 1 d . . . . .
H30A H 0.773509 0.615340 0.351258 0.048 Uiso 1 1 calc R U . . .
H30B H 0.774781 0.531611 0.329518 0.048 Uiso 1 1 calc R U . . .
H30C H 0.812932 0.542322 0.380309 0.048 Uiso 1 1 calc R U . . .
C31B C 0.5242(4) 0.5876(3) 0.37870(19) 0.0224(14) Uani 1 1 d . . . . .
C32B C 0.6101(4) 0.6030(4) 0.36984(18) 0.0225(14) Uani 1 1 d . . . . .
H32B H 0.628646 0.655248 0.367180 0.027 Uiso 1 1 calc R U . . .
C33B C 0.6710(4) 0.5440(4) 0.36464(19) 0.0256(15) Uani 1 1 d . . . . .
C34B C 0.6411(4) 0.4690(4) 0.3699(2) 0.0269(15) Uani 1 1 d . . . . .
H34B H 0.681458 0.426498 0.367914 0.032 Uiso 1 1 calc R U . . .
C35B C 0.5537(4) 0.4564(3) 0.3780(2) 0.0268(15) Uani 1 1 d . . . . .
H35B H 0.534299 0.404428 0.380788 0.032 Uiso 1 1 calc R U . . .
B1A B 0.8973(5) 0.3749(4) 0.4133(2) 0.0298(19) Uani 1 1 d D . . . .
F11A F 0.8399(3) 0.3478(2) 0.37511(12) 0.0393(10) Uani 1 1 d D . . . .
F12A F 0.9229(3) 0.31086(19) 0.43961(12) 0.0398(10) Uani 1 1 d D . . . .
F13A F 0.8464(3) 0.4249(2) 0.43407(13) 0.0454(11) Uani 1 1 d D . . . .
F14A F 0.9741(3) 0.4104(2) 0.40294(13) 0.0454(11) Uani 1 1 d D . . . .
B2A B 0.7631(6) -0.2089(4) 0.3562(3) 0.0328(19) Uani 1 1 d . . . . .
F21A F 0.7601(3) -0.1284(2) 0.35776(14) 0.0466(11) Uani 1 1 d . . . . .
F22A F 0.7703(3) -0.2404(2) 0.39711(12) 0.0530(12) Uani 1 1 d . . . . .
F23A F 0.6805(3) -0.2344(3) 0.33007(13) 0.0548(12) Uani 1 1 d . . . . .
F24A F 0.8378(3) -0.2316(2) 0.33729(12) 0.0393(10) Uani 1 1 d . . . . .
B1B B 0.4215(12) 0.2942(9) 0.4133(5) 0.033(3) Uani 0.56(3) 1 d D U P F 1
F11B F 0.3757(11) 0.3514(8) 0.3855(6) 0.044(3) Uani 0.56(3) 1 d D U P F 1
F12B F 0.4699(15) 0.2476(12) 0.3892(8) 0.045(4) Uani 0.56(3) 1 d D U P F 1
F13B F 0.3544(18) 0.2530(14) 0.4300(9) 0.038(5) Uani 0.56(3) 1 d D U P F 1
F14B F 0.4832(12) 0.3298(11) 0.4460(4) 0.053(4) Uani 0.56(3) 1 d D U P F 1
B3B B 0.4128(16) 0.2958(11) 0.4108(7) 0.034(4) Uani 0.44(3) 1 d D U P F 2
F31B F 0.3534(16) 0.3267(14) 0.3742(6) 0.053(5) Uani 0.44(3) 1 d D U P F 2
F32B F 0.4863(16) 0.2605(16) 0.3961(10) 0.038(4) Uani 0.44(3) 1 d D U P F 2
F33B F 0.362(2) 0.2422(18) 0.4298(12) 0.034(5) Uani 0.44(3) 1 d D U P F 2
F34B F 0.4435(17) 0.3553(8) 0.4390(6) 0.046(4) Uani 0.44(3) 1 d D U P F 2
B2B B 0.2768(6) 0.8895(4) 0.3567(3) 0.033(2) Uani 1 1 d . . . . .
F21B F 0.2579(3) 0.8115(2) 0.35570(14) 0.0500(12) Uani 1 1 d . . . . .
F22B F 0.2005(3) 0.9282(3) 0.33277(16) 0.0758(16) Uani 1 1 d . . . . .
F23B F 0.2932(4) 0.9150(3) 0.39821(15) 0.0846(18) Uani 1 1 d . . . . .
F24B F 0.3528(3) 0.9041(2) 0.33719(13) 0.0469(11) Uani 1 1 d . . . . .
C1 C 0.2118(5) 0.1675(4) 0.5015(2) 0.0387(18) Uani 1 1 d . . . . .
H1A H 0.227316 0.183631 0.532295 0.046 Uiso 1 1 calc R U . . .
H1B H 0.256493 0.192859 0.485758 0.046 Uiso 1 1 calc R U . . .
Cl11 Cl 0.22302(14) 0.06593(11) 0.49810(8) 0.0583(6) Uani 1 1 d . . . . .
Cl12 Cl 0.09852(13) 0.19768(11) 0.47955(6) 0.0464(5) Uani 1 1 d . . . . .
C2 C 0.5298(6) 0.6650(5) 0.2518(3) 0.059(2) Uani 1 1 d . . . . .
H2A H 0.569436 0.699133 0.272939 0.071 Uiso 1 1 calc R U . . .
H2B H 0.520063 0.691165 0.223287 0.071 Uiso 1 1 calc R U . . .
Cl21 Cl 0.42524(18) 0.65376(17) 0.26733(9) 0.0904(9) Uani 1 1 d . . . . .
Cl22 Cl 0.59169(17) 0.57310(17) 0.24791(8) 0.0835(8) Uani 1 1 d . . . . .

loop_
_atom_site_aniso_label
_atom_site_aniso_U_11
_atom_site_aniso_U_22
_atom_site_aniso_U_33
_atom_site_aniso_U_23
_atom_site_aniso_U_13
_atom_site_aniso_U_12
Cu1A 0.0208(4) 0.0220(4) 0.0227(4) 0.0018(3) 0.0063(3) -0.0005(3)
Cu2A 0.0163(4) 0.0205(4) 0.0224(4) 0.0014(3) 0.0043(3) 0.0001(3)
P1A 0.0192(9) 0.0202(8) 0.0219(9) -0.0007(7) 0.0060(7) -0.0004(7)
N1A 0.016(3) 0.013(2) 0.021(3) 0.003(2) 0.002(2) -0.003(2)
C10A 0.026(4) 0.020(3) 0.039(4) 0.006(3) 0.014(3) 0.005(3)
C11A 0.018(3) 0.020(3) 0.019(3) 0.004(3) 0.006(3) 0.000(3)
C12A 0.022(4) 0.025(3) 0.023(4) 0.000(3) 0.006(3) 0.000(3)
C13A 0.014(3) 0.024(3) 0.020(3) 0.006(3) 0.004(3) -0.001(3)
C14A 0.021(4) 0.021(3) 0.029(4) 0.008(3) 0.009(3) -0.004(3)
C15A 0.026(4) 0.019(3) 0.015(3) -0.002(3) 0.007(3) 0.004(3)
C16A 0.022(4) 0.019(3) 0.039(4) -0.002(3) 0.007(3) -0.002(3)
C17A 0.044(5) 0.040(4) 0.033(4) -0.014(3) 0.015(4) -0.001(3)
C18A 0.036(4) 0.042(4) 0.019(4) -0.008(3) 0.004(3) -0.009(3)
C19A 0.019(4) 0.024(3) 0.028(4) 0.002(3) 0.000(3) 0.000(3)
P2A 0.0200(9) 0.0301(9) 0.0232(9) 0.0068(7) 0.0053(7) 0.0016(7)
N2A 0.019(3) 0.025(3) 0.022(3) 0.004(2) 0.011(2) 0.003(2)
C20A 0.034(4) 0.063(5) 0.024(4) -0.012(4) -0.001(3) 0.019(4)
C21A 0.018(4) 0.034(4) 0.021(4) -0.001(3) 0.009(3) 0.000(3)
C22A 0.018(4) 0.044(4) 0.018(4) 0.003(3) 0.005(3) 0.010(3)
C23A 0.021(4) 0.054(5) 0.019(4) -0.004(3) 0.010(3) 0.008(3)
C24A 0.016(4) 0.043(4) 0.037(4) -0.011(3) 0.002(3) 0.002(3)
C25A 0.019(4) 0.042(4) 0.030(4) -0.009(3) 0.004(3) 0.007(3)
C26A 0.023(4) 0.048(4) 0.036(4) 0.014(3) 0.002(3) -0.001(3)
C27A 0.046(5) 0.041(4) 0.033(4) 0.017(3) -0.004(4) 0.000(4)
C28A 0.029(4) 0.033(4) 0.045(5) 0.000(3) 0.001(3) 0.003(3)
C29A 0.025(4) 0.022(3) 0.039(4) 0.006(3) 0.007(3) 0.003(3)
P3A 0.0178(9) 0.0217(8) 0.0242(9) 0.0002(7) 0.0027(7) -0.0005(7)
C36A 0.023(4) 0.021(3) 0.041(4) 0.001(3) 0.009(3) -0.002(3)
C37A 0.029(6) 0.026(4) 0.055(5) 0.009(4) 0.006(4) -0.001(4)
C38A 0.026(5) 0.036(4) 0.039(5) 0.012(4) 0.005(4) 0.000(4)
C39A 0.028(6) 0.035(5) 0.030(4) 0.002(4) 0.000(4) -0.006(4)
C37' 0.024(8) 0.028(7) 0.046(8) 0.004(7) -0.001(7) -0.005(7)
C38' 0.026(7) 0.038(7) 0.046(7) 0.009(7) 0.001(7) -0.007(6)
C39' 0.025(8) 0.034(7) 0.032(7) 0.006(7) 0.001(7) -0.007(7)
N3A 0.023(3) 0.013(2) 0.025(3) -0.005(2) 0.010(2) -0.003(2)
C30A 0.018(4) 0.059(5) 0.052(5) -0.009(4) 0.016(3) -0.010(4)
C31A 0.019(4) 0.023(3) 0.022(4) -0.004(3) 0.004(3) -0.011(3)
C32A 0.017(4) 0.043(4) 0.041(4) -0.008(3) 0.006(3) -0.004(3)
C33A 0.023(4) 0.042(4) 0.029(4) -0.017(3) 0.010(3) -0.005(3)
C34A 0.026(4) 0.038(4) 0.034(4) -0.008(3) 0.014(3) -0.018(3)
C35A 0.036(4) 0.026(4) 0.032(4) -0.007(3) 0.013(3) -0.008(3)
Cu1B 0.0196(4) 0.0255(4) 0.0292(5) 0.0056(3) 0.0092(3) 0.0042(3)
Cu2B 0.0183(4) 0.0258(4) 0.0220(4) 0.0021(3) 0.0042(3) 0.0040(3)
C11B 0.026(4) 0.030(3) 0.021(3) -0.002(3) 0.008(3) 0.005(3)
P1B 0.026(2) 0.0194(16) 0.0295(17) -0.0025(13) 0.0039(15) -0.0017(14)
C16B 0.037(5) 0.022(4) 0.033(4) 0.004(3) 0.009(4) -0.002(4)
C17B 0.041(6) 0.021(5) 0.035(5) 0.007(4) 0.014(5) -0.005(4)
C18B 0.038(5) 0.017(4) 0.039(5) -0.005(4) 0.008(4) 0.005(4)
C19B 0.025(5) 0.027(4) 0.031(5) -0.004(4) 0.007(4) 0.000(4)
P1B' 0.034(5) 0.017(4) 0.023(3) -0.005(3) -0.002(4) 0.011(3)
C16' 0.034(8) 0.016(7) 0.024(8) -0.004(6) 0.012(7) 0.010(7)
C17' 0.043(9) 0.031(8) 0.030(8) -0.001(7) 0.011(7) 0.000(7)
C18' 0.043(8) 0.031(7) 0.035(7) 0.005(7) 0.014(7) 0.003(7)
C19' 0.039(6) 0.027(6) 0.035(6) 0.001(5) 0.008(5) 0.003(6)
N1B 0.022(3) 0.024(3) 0.018(3) -0.001(2) 0.004(2) -0.004(2)
C10B 0.022(4) 0.035(4) 0.033(4) -0.009(3) 0.004(3) -0.005(3)
C12B 0.019(4) 0.024(3) 0.030(4) -0.003(3) 0.008(3) -0.004(3)
C13B 0.014(3) 0.032(4) 0.025(4) -0.001(3) 0.007(3) -0.008(3)
C14B 0.021(4) 0.032(4) 0.022(4) 0.003(3) 0.005(3) -0.002(3)
C15B 0.025(4) 0.023(3) 0.025(4) -0.001(3) 0.007(3) 0.006(3)
P2B 0.0149(9) 0.0212(8) 0.0230(9) 0.0045(7) 0.0034(7) -0.0003(7)
N2B 0.018(3) 0.013(2) 0.018(3) 0.000(2) 0.002(2) 0.003(2)
C20B 0.021(4) 0.027(3) 0.041(4) 0.000(3) 0.012(3) -0.003(3)
C21B 0.019(3) 0.025(3) 0.014(3) -0.005(3) 0.004(3) -0.002(3)
C22B 0.019(4) 0.020(3) 0.020(3) 0.005(3) 0.001(3) -0.001(3)
C23B 0.015(3) 0.032(4) 0.024(4) -0.006(3) 0.003(3) 0.003(3)
C24B 0.024(4) 0.020(3) 0.030(4) -0.002(3) 0.007(3) 0.000(3)
C25B 0.026(4) 0.017(3) 0.025(4) -0.002(3) 0.004(3) -0.003(3)
C26B 0.024(4) 0.025(3) 0.033(4) 0.002(3) -0.007(3) -0.001(3)
C27B 0.028(4) 0.029(4) 0.028(4) 0.003(3) 0.003(3) 0.011(3)
C28B 0.026(4) 0.019(3) 0.035(4) 0.009(3) 0.013(3) 0.002(3)
C29B 0.028(4) 0.018(3) 0.027(4) -0.002(3) 0.004(3) 0.001(3)
P3B 0.0194(9) 0.0218(8) 0.0321(10) 0.0036(7) 0.0082(7) 0.0022(7)
C36B 0.018(4) 0.023(5) 0.037(4) -0.005(3) 0.007(3) -0.007(3)
C37B 0.024(4) 0.028(4) 0.044(5) 0.000(3) 0.000(4) -0.004(3)
C38B 0.030(4) 0.023(4) 0.042(5) 0.007(4) 0.011(4) 0.000(3)
C39B 0.032(4) 0.029(4) 0.040(5) 0.002(4) 0.015(4) 0.008(3)
C36" 0.019(8) 0.023(8) 0.036(8) -0.002(8) 0.007(8) -0.004(8)
C37" 0.023(7) 0.030(7) 0.041(8) 0.001(7) 0.003(7) -0.004(7)
C38" 0.030(7) 0.023(7) 0.045(8) 0.005(7) 0.007(7) -0.001(7)
C39" 0.026(8) 0.025(8) 0.047(8) 0.007(8) 0.014(8) 0.003(8)
N3B 0.019(3) 0.021(3) 0.039(3) 0.008(2) 0.015(2) 0.005(2)
C30B 0.024(4) 0.035(4) 0.038(4) 0.007(3) 0.011(3) 0.003(3)
C31B 0.018(4) 0.027(3) 0.024(4) 0.005(3) 0.007(3) 0.007(3)
C32B 0.018(4) 0.030(3) 0.020(3) 0.003(3) 0.004(3) 0.004(3)
C33B 0.026(4) 0.036(4) 0.015(3) 0.003(3) 0.003(3) 0.002(3)
C34B 0.026(4) 0.029(4) 0.027(4) 0.005(3) 0.009(3) 0.010(3)
C35B 0.028(4) 0.022(3) 0.033(4) 0.004(3) 0.011(3) 0.003(3)
B1A 0.030(5) 0.018(4) 0.039(5) -0.005(3) -0.001(4) 0.010(3)
F11A 0.037(3) 0.041(2) 0.036(2) -0.0113(18) -0.0005(19) -0.0021(19)
F12A 0.036(2) 0.031(2) 0.050(3) -0.0033(19) 0.001(2) 0.0084(18)
F13A 0.045(3) 0.034(2) 0.056(3) -0.012(2) 0.004(2) 0.0109(19)
F14A 0.031(2) 0.034(2) 0.070(3) -0.002(2) 0.007(2) -0.0120(19)
B2A 0.035(5) 0.030(4) 0.035(5) -0.001(4) 0.011(4) -0.003(4)
F21A 0.040(3) 0.031(2) 0.072(3) 0.001(2) 0.020(2) 0.0052(19)
F22A 0.081(4) 0.052(3) 0.026(2) 0.006(2) 0.010(2) -0.011(2)
F23A 0.041(3) 0.082(3) 0.043(3) 0.000(2) 0.010(2) -0.026(2)
F24A 0.039(3) 0.034(2) 0.047(3) -0.0082(19) 0.015(2) 0.0022(19)
B1B 0.035(6) 0.030(6) 0.037(6) -0.001(6) 0.018(6) 0.008(6)
F11B 0.037(6) 0.027(6) 0.071(8) 0.015(5) 0.015(5) 0.019(5)
F12B 0.048(9) 0.036(8) 0.055(9) 0.003(6) 0.020(7) 0.014(7)
F13B 0.049(8) 0.019(7) 0.046(7) 0.005(6) 0.012(6) 0.000(6)
F14B 0.038(7) 0.080(8) 0.041(5) -0.007(5) 0.005(5) -0.017(6)
B3B 0.036(7) 0.030(7) 0.040(7) -0.001(6) 0.016(6) 0.004(6)
F31B 0.061(10) 0.057(10) 0.044(8) 0.025(7) 0.016(7) 0.028(8)
F32B 0.027(7) 0.034(8) 0.052(8) -0.013(6) 0.006(6) 0.008(6)
F33B 0.035(8) 0.018(8) 0.054(9) -0.001(7) 0.019(7) 0.002(7)
F34B 0.054(9) 0.024(6) 0.066(8) -0.014(5) 0.029(7) -0.014(6)
B2B 0.043(6) 0.025(4) 0.030(5) 0.004(4) 0.002(4) 0.000(4)
F21B 0.049(3) 0.032(2) 0.072(3) -0.009(2) 0.020(2) -0.016(2)
F22B 0.065(3) 0.098(4) 0.071(4) 0.028(3) 0.030(3) 0.047(3)
F23B 0.133(5) 0.081(4) 0.044(3) -0.025(3) 0.027(3) -0.055(3)
F24B 0.041(3) 0.045(2) 0.056(3) 0.016(2) 0.010(2) -0.003(2)
C1 0.025(4) 0.037(4) 0.053(5) -0.005(4) 0.005(4) -0.002(3)
Cl11 0.0431(13) 0.0379(11) 0.1014(18) 0.0137(11) 0.0333(12) 0.0073(9)
Cl12 0.0309(11) 0.0544(12) 0.0507(12) -0.0034(9) -0.0009(9) 0.0092(9)
C2 0.049(6) 0.088(7) 0.040(5) -0.001(5) 0.007(4) -0.004(5)
Cl21 0.0624(18) 0.128(2) 0.083(2) 0.0214(17) 0.0203(15) 0.0011(16)
Cl22 0.0631(17) 0.133(2) 0.0546(16) -0.0099(15) 0.0111(13) -0.0021(16)

loop_
_atom_type_symbol
_atom_type_description
_atom_type_scat_dispersion_real
_atom_type_scat_dispersion_imag
_atom_type_scat_source
C C 0.0033 0.0016 'International Tables Vol C Tables 4.2.6.8 and 6.1.1.4'
H H 0.0000 0.0000 'International Tables Vol C Tables 4.2.6.8 and 6.1.1.4'
B B 0.0013 0.0007 'International Tables Vol C Tables 4.2.6.8 and 6.1.1.4'
N N 0.0061 0.0033 'International Tables Vol C Tables 4.2.6.8 and 6.1.1.4'
F F 0.0171 0.0103 'International Tables Vol C Tables 4.2.6.8 and 6.1.1.4'
P P 0.1023 0.0942 'International Tables Vol C Tables 4.2.6.8 and 6.1.1.4'
Cl Cl 0.1484 0.1585 'International Tables Vol C Tables 4.2.6.8 and 6.1.1.4'
Cu Cu 0.3201 1.2651 'International Tables Vol C Tables 4.2.6.8 and 6.1.1.4'

loop_
_geom_angle_atom_site_label_1
_geom_angle_atom_site_label_2
_geom_angle_atom_site_label_3
_geom_angle
_geom_angle_site_symmetry_1
_geom_angle_site_symmetry_3
_geom_angle_publ_flag
N3A Cu1A P1A 127.51(15) . . ?
N3A Cu1A P2A 118.02(15) . . ?
P1A Cu1A P2A 114.46(7) . . ?
N3A Cu1A Cu2A 100.40(13) . . ?
P1A Cu1A Cu2A 82.64(5) . . ?
P2A Cu1A Cu2A 85.84(5) . . ?
N1A Cu2A N2A 101.96(18) . . ?
N1A Cu2A P3A 131.54(14) . . ?
N2A Cu2A P3A 125.75(14) . . ?
N1A Cu2A Cu1A 99.52(13) . . ?
N2A Cu2A Cu1A 98.29(14) . . ?
P3A Cu2A Cu1A 83.01(5) . . ?
C16A P1A C19A 94.0(3) . . ?
C16A P1A C11A 104.6(3) . . ?
C19A P1A C11A 100.9(3) . . ?
C16A P1A Cu1A 119.1(2) . . ?
C19A P1A Cu1A 120.4(2) . . ?
C11A P1A Cu1A 114.4(2) . . ?
C15A N1A C11A 117.2(5) . . ?
C15A N1A Cu2A 120.7(4) . . ?
C11A N1A Cu2A 121.4(4) . . ?
C13A C10A H10D 109.5 . . ?
C13A C10A H10E 109.5 . . ?
H10D C10A H10E 109.5 . . ?
C13A C10A H10F 109.5 . . ?
H10D C10A H10F 109.5 . . ?
H10E C10A H10F 109.5 . . ?
N1A C11A C12A 121.3(5) . . ?
N1A C11A P1A 113.6(4) . . ?
C12A C11A P1A 125.1(4) . . ?
C13A C12A C11A 121.4(6) . . ?
C13A C12A H12A 119.3 . . ?
C11A C12A H12A 119.3 . . ?
C12A C13A C14A 116.8(6) . . ?
C12A C13A C10A 121.4(5) . . ?
C14A C13A C10A 121.8(5) . . ?
C15A C14A C13A 119.5(5) . . ?
C15A C14A H14A 120.3 . . ?
C13A C14A H14A 120.3 . . ?
N1A C15A C14A 123.8(5) . . ?
N1A C15A H15A 118.1 . . ?
C14A C15A H15A 118.1 . . ?
C17A C16A P1A 106.3(4) . . ?
C17A C16A H16E 110.5 . . ?
P1A C16A H16E 110.5 . . ?
C17A C16A H16F 110.5 . . ?
P1A C16A H16F 110.5 . . ?
H16E C16A H16F 108.7 . . ?
C18A C17A C16A 110.5(5) . . ?
C18A C17A H17E 109.6 . . ?
C16A C17A H17E 109.6 . . ?
C18A C17A H17F 109.6 . . ?
C16A C17A H17F 109.6 . . ?
H17E C17A H17F 108.1 . . ?
C17A C18A C19A 106.4(5) . . ?
C17A C18A H18E 110.4 . . ?
C19A C18A H18E 110.4 . . ?
C17A C18A H18F 110.4 . . ?
C19A C18A H18F 110.4 . . ?
H18E C18A H18F 108.6 . . ?
C18A C19A P1A 104.8(4) . . ?
C18A C19A H19E 110.8 . . ?
P1A C19A H19E 110.8 . . ?
C18A C19A H19F 110.8 . . ?
P1A C19A H19F 110.8 . . ?
H19E C19A H19F 108.9 . . ?
C21A P2A C26A 105.7(3) . . ?
C21A P2A C29A 103.4(3) . . ?
C26A P2A C29A 93.6(3) . . ?
C21A P2A Cu1A 116.3(2) . . ?
C26A P2A Cu1A 121.4(2) . . ?
C29A P2A Cu1A 112.9(2) . . ?
C25A N2A C21A 117.5(5) . . ?
C25A N2A Cu2A 118.6(4) . . ?
C21A N2A Cu2A 124.0(4) . . ?
C23A C20A H20D 109.5 . . ?
C23A C20A H20E 109.5 . . ?
H20D C20A H20E 109.5 . . ?
C23A C20A H20F 109.5 . . ?
H20D C20A H20F 109.5 . . ?
H20E C20A H20F 109.5 . . ?
N2A C21A C22A 120.8(6) . . ?
N2A C21A P2A 114.9(4) . . ?
C22A C21A P2A 124.3(5) . . ?
C23A C22A C21A 121.1(6) . . ?
C23A C22A H22A 119.4 . . ?
C21A C22A H22A 119.4 . . ?
C24A C23A C22A 116.4(6) . . ?
C24A C23A C20A 121.8(6) . . ?
C22A C23A C20A 121.9(6) . . ?
C25A C24A C23A 121.2(6) . . ?
C25A C24A H24A 119.4 . . ?
C23A C24A H24A 119.4 . . ?
N2A C25A C24A 123.1(6) . . ?
N2A C25A H25A 118.5 . . ?
C24A C25A H25A 118.5 . . ?
C27A C26A P2A 106.0(5) . . ?
C27A C26A H26C 110.5 . . ?
P2A C26A H26C 110.5 . . ?
C27A C26A H26D 110.5 . . ?
P2A C26A H26D 110.5 . . ?
H26C C26A H26D 108.7 . . ?
C28A C27A C26A 108.4(5) . . ?
C28A C27A H27C 110.0 . . ?
C26A C27A H27C 110.0 . . ?
C28A C27A H27D 110.0 . . ?
C26A C27A H27D 110.0 . . ?
H27C C27A H27D 108.4 . . ?
C27A C28A C29A 106.0(5) . . ?
C27A C28A H28C 110.5 . . ?
C29A C28A H28C 110.5 . . ?
C27A C28A H28D 110.5 . . ?
C29A C28A H28D 110.5 . . ?
H28C C28A H28D 108.7 . . ?
C28A C29A P2A 106.5(4) . . ?
C28A C29A H29C 110.4 . . ?
P2A C29A H29C 110.4 . . ?
C28A C29A H29D 110.4 . . ?
P2A C29A H29D 110.4 . . ?
H29C C29A H29D 108.6 . . ?
C31A P3A C36A 104.7(3) . . ?
C31A P3A C39' 108.3(19) . . ?
C36A P3A C39' 94.5(6) . . ?
C31A P3A C39A 102.3(6) . . ?
C36A P3A C39A 94.5(3) . . ?
C31A P3A Cu2A 117.0(2) . . ?
C36A P3A Cu2A 116.3(2) . . ?
C39' P3A Cu2A 113.4(15) . . ?
C39A P3A Cu2A 118.7(5) . . ?
C37' C36A P3A 107.1(8) . . ?
C37A C36A P3A 106.8(5) . . ?
C37A C36A H36E 110.4 . . ?
P3A C36A H36E 110.4 . . ?
C37A C36A H36F 110.4 . . ?
P3A C36A H36F 110.4 . . ?
H36E C36A H36F 108.6 . . ?
C37' C36A H36G 110.3 . . ?
P3A C36A H36G 110.3 . . ?
C37' C36A H36H 110.3 . . ?
P3A C36A H36H 110.3 . . ?
H36G C36A H36H 108.5 . . ?
C36A C37A C38A 106.0(7) . . ?
C36A C37A H37E 110.5 . . ?
C38A C37A H37E 110.5 . . ?
C36A C37A H37F 110.5 . . ?
C38A C37A H37F 110.5 . . ?
H37E C37A H37F 108.7 . . ?
C37A C38A C39A 104.3(8) . . ?
C37A C38A H38E 110.9 . . ?
C39A C38A H38E 110.9 . . ?
C37A C38A H38F 110.9 . . ?
C39A C38A H38F 110.9 . . ?
H38E C38A H38F 108.9 . . ?
C38A C39A P3A 102.6(6) . . ?
C38A C39A H39E 111.3 . . ?
P3A C39A H39E 111.3 . . ?
C38A C39A H39F 111.3 . . ?
P3A C39A H39F 111.3 . . ?
H39E C39A H39F 109.2 . . ?
C36A C37' C38' 107.1(12) . . ?
C36A C37' H37G 110.3 . . ?
C38' C37' H37G 110.3 . . ?
C36A C37' H37H 110.3 . . ?
C38' C37' H37H 110.3 . . ?
H37G C37' H37H 108.6 . . ?
C37' C38' C39' 104.6(14) . . ?
C37' C38' H38G 110.8 . . ?
C39' C38' H38G 110.8 . . ?
C37' C38' H38H 110.8 . . ?
C39' C38' H38H 110.8 . . ?
H38G C38' H38H 108.9 . . ?
C38' C39' P3A 102.2(11) . . ?
C38' C39' H39G 111.3 . . ?
P3A C39' H39G 111.3 . . ?
C38' C39' H39H 111.3 . . ?
P3A C39' H39H 111.3 . . ?
H39G C39' H39H 109.2 . . ?
C35A N3A C31A 117.2(5) . . ?
C35A N3A Cu1A 122.6(4) . . ?
C31A N3A Cu1A 119.9(4) . . ?
C33A C30A H30D 109.5 . . ?
C33A C30A H30E 109.5 . . ?
H30D C30A H30E 109.5 . . ?
C33A C30A H30F 109.5 . . ?
H30D C30A H30F 109.5 . . ?
H30E C30A H30F 109.5 . . ?
C33A C30A H30G 109.5 . . ?
C33A C30A H30H 109.5 . . ?
H30G C30A H30H 109.5 . . ?
C33A C30A H30I 109.5 . . ?
H30G C30A H30I 109.5 . . ?
H30H C30A H30I 109.5 . . ?
N3A C31A C32A 121.9(5) . . ?
N3A C31A P3A 115.5(4) . . ?
C32A C31A P3A 122.6(5) . . ?
C31A C32A C33A 121.0(6) . . ?
C31A C32A H32A 119.5 . . ?
C33A C32A H32A 119.5 . . ?
C34A C33A C32A 116.1(6) . . ?
C34A C33A C30A 122.6(6) . . ?
C32A C33A C30A 121.3(6) . . ?
C33A C34A C35A 121.2(6) . . ?
C33A C34A H34A 119.4 . . ?
C35A C34A H34A 119.4 . . ?
N3A C35A C34A 122.5(6) . . ?
N3A C35A H35A 118.7 . . ?
C34A C35A H35A 118.7 . . ?
N3B Cu1B P1B 106.90(19) . . ?
N3B Cu1B P2B 129.80(16) . . ?
P1B Cu1B P2B 123.26(12) . . ?
N3B Cu1B P1B' 118.8(3) . . ?
P2B Cu1B P1B' 111.3(2) . . ?
N3B Cu1B Cu2B 100.39(13) . . ?
P1B Cu1B Cu2B 82.04(9) . . ?
P2B Cu1B Cu2B 85.65(5) . . ?
P1B' Cu1B Cu2B 85.07(16) . . ?
N1B Cu2B N2B 102.75(18) . . ?
N1B Cu2B P3B 132.81(14) . . ?
N2B Cu2B P3B 124.25(14) . . ?
N1B Cu2B Cu1B 100.43(14) . . ?
N2B Cu2B Cu1B 96.45(12) . . ?
P3B Cu2B Cu1B 79.86(5) . . ?
N1B C11B C12B 123.6(5) . . ?
N1B C11B P1B 111.9(4) . . ?
C12B C11B P1B 124.1(5) . . ?
N1B C11B P1B' 119.0(5) . . ?
C12B C11B P1B' 116.7(5) . . ?
C19B P1B C16B 94.0(4) . . ?
C19B P1B C11B 104.1(4) . . ?
C16B P1B C11B 101.9(4) . . ?
C19B P1B Cu1B 117.7(3) . . ?
C16B P1B Cu1B 113.6(3) . . ?
C11B P1B Cu1B 121.2(3) . . ?
C17B C16B P1B 106.9(6) . . ?
C17B C16B H16A 110.3 . . ?
P1B C16B H16A 110.3 . . ?
C17B C16B H16B 110.3 . . ?
P1B C16B H16B 110.3 . . ?
H16A C16B H16B 108.6 . . ?
C18B C17B C16B 108.2(8) . . ?
C18B C17B H17A 110.1 . . ?
C16B C17B H17A 110.1 . . ?
C18B C17B H17B 110.1 . . ?
C16B C17B H17B 110.1 . . ?
H17A C17B H17B 108.4 . . ?
C17B C18B C19B 106.2(7) . . ?
C17B C18B H18A 110.5 . . ?
C19B C18B H18A 110.5 . . ?
C17B C18B H18B 110.5 . . ?
C19B C18B H18B 110.5 . . ?
H18A C18B H18B 108.7 . . ?
C18B C19B P1B 103.4(6) . . ?
C18B C19B H19A 111.1 . . ?
P1B C19B H19A 111.1 . . ?
C18B C19B H19B 111.1 . . ?
P1B C19B H19B 111.1 . . ?
H19A C19B H19B 109.0 . . ?
C19' P1B' C16' 94.2(6) . . ?
C19' P1B' C11B 105.7(7) . . ?
C16' P1B' C11B 103.2(6) . . ?
C19' P1B' Cu1B 127.5(7) . . ?
C16' P1B' Cu1B 111.4(6) . . ?
C11B P1B' Cu1B 111.3(4) . . ?
C17' C16' P1B' 105.8(9) . . ?
C17' C16' H16C 110.6 . . ?
P1B' C16' H16C 110.6 . . ?
C17' C16' H16D 110.6 . . ?
P1B' C16' H16D 110.6 . . ?
H16C C16' H16D 108.7 . . ?
C18' C17' C16' 107.2(12) . . ?
C18' C17' H17C 110.3 . . ?
C16' C17' H17C 110.3 . . ?
C18' C17' H17D 110.3 . . ?
C16' C17' H17D 110.3 . . ?
H17C C17' H17D 108.5 . . ?
C17' C18' C19' 108.2(11) . . ?
C17' C18' H18C 110.1 . . ?
C19' C18' H18C 110.1 . . ?
C17' C18' H18D 110.1 . . ?
C19' C18' H18D 110.1 . . ?
H18C C18' H18D 108.4 . . ?
C18' C19' P1B' 106.0(9) . . ?
C18' C19' H19C 110.5 . . ?
P1B' C19' H19C 110.5 . . ?
C18' C19' H19D 110.5 . . ?
P1B' C19' H19D 110.5 . . ?
H19C C19' H19D 108.7 . . ?
C15B N1B C11B 116.2(5) . . ?
C15B N1B Cu2B 120.9(4) . . ?
C11B N1B Cu2B 122.7(4) . . ?
C13B C10B H10A 109.5 . . ?
C13B C10B H10B 109.5 . . ?
H10A C10B H10B 109.5 . . ?
C13B C10B H10C 109.5 . . ?
H10A C10B H10C 109.5 . . ?
H10B C10B H10C 109.5 . . ?
C11B C12B C13B 120.5(6) . . ?
C11B C12B H12B 119.7 . . ?
C13B C12B H12B 119.7 . . ?
C14B C13B C12B 115.6(6) . . ?
C14B C13B C10B 122.6(6) . . ?
C12B C13B C10B 121.7(5) . . ?
C15B C14B C13B 120.6(6) . . ?
C15B C14B H14B 119.7 . . ?
C13B C14B H14B 119.7 . . ?
N1B C15B C14B 123.4(6) . . ?
N1B C15B H15B 118.3 . . ?
C14B C15B H15B 118.3 . . ?
C29B P2B C21B 105.5(3) . . ?
C29B P2B C26B 94.3(3) . . ?
C21B P2B C26B 103.6(3) . . ?
C29B P2B Cu1B 115.9(2) . . ?
C21B P2B Cu1B 114.1(2) . . ?
C26B P2B Cu1B 120.8(2) . . ?
C25B N2B C21B 117.6(5) . . ?
C25B N2B Cu2B 118.3(4) . . ?
C21B N2B Cu2B 123.7(4) . . ?
C23B C20B H20A 109.5 . . ?
C23B C20B H20B 109.5 . . ?
H20A C20B H20B 109.5 . . ?
C23B C20B H20C 109.5 . . ?
H20A C20B H20C 109.5 . . ?
H20B C20B H20C 109.5 . . ?
N2B C21B C22B 121.7(5) . . ?
N2B C21B P2B 115.2(4) . . ?
C22B C21B P2B 123.1(4) . . ?
C21B C22B C23B 120.6(5) . . ?
C21B C22B H22B 119.7 . . ?
C23B C22B H22B 119.7 . . ?
C24B C23B C22B 116.9(6) . . ?
C24B C23B C20B 122.7(5) . . ?
C22B C23B C20B 120.5(6) . . ?
C23B C24B C25B 119.9(6) . . ?
C23B C24B H24B 120.1 . . ?
C25B C24B H24B 120.1 . . ?
N2B C25B C24B 123.3(6) . . ?
N2B C25B H25B 118.3 . . ?
C24B C25B H25B 118.3 . . ?
C27B C26B P2B 106.2(4) . . ?
C27B C26B H26A 110.5 . . ?
P2B C26B H26A 110.5 . . ?
C27B C26B H26B 110.5 . . ?
P2B C26B H26B 110.5 . . ?
H26A C26B H26B 108.7 . . ?
C26B C27B C28B 106.4(5) . . ?
C26B C27B H27A 110.4 . . ?
C28B C27B H27A 110.4 . . ?
C26B C27B H27B 110.4 . . ?
C28B C27B H27B 110.4 . . ?
H27A C27B H27B 108.6 . . ?
C27B C28B C29B 109.0(5) . . ?
C27B C28B H28A 109.9 . . ?
C29B C28B H28A 109.9 . . ?
C27B C28B H28B 109.9 . . ?
C29B C28B H28B 109.9 . . ?
H28A C28B H28B 108.3 . . ?
C28B C29B P2B 105.7(4) . . ?
C28B C29B H29A 110.6 . . ?
P2B C29B H29A 110.6 . . ?
C28B C29B H29B 110.6 . . ?
P2B C29B H29B 110.6 . . ?
H29A C29B H29B 108.7 . . ?
C39" P3B C31B 99(2) . . ?
C31B P3B C39B 105.7(5) . . ?
C39" P3B C36" 94.9(7) . . ?
C31B P3B C36" 103(2) . . ?
C31B P3B C36B 101.3(5) . . ?
C39B P3B C36B 93.7(3) . . ?
C39" P3B Cu2B 119(2) . . ?
C31B P3B Cu2B 115.9(2) . . ?
C39B P3B Cu2B 121.8(4) . . ?
C36" P3B Cu2B 121(2) . . ?
C36B P3B Cu2B 114.6(4) . . ?
C37B C36B P3B 105.9(5) . . ?
C37B C36B H36A 110.6 . . ?
P3B C36B H36A 110.6 . . ?
C37B C36B H36B 110.6 . . ?
P3B C36B H36B 110.6 . . ?
H36A C36B H36B 108.7 . . ?
C38B C37B C36B 105.9(7) . . ?
C38B C37B H37A 110.5 . . ?
C36B C37B H37A 110.5 . . ?
C38B C37B H37B 110.5 . . ?
C36B C37B H37B 110.5 . . ?
H37A C37B H37B 108.7 . . ?
C37B C38B C39B 106.3(7) . . ?
C37B C38B H38A 110.5 . . ?
C39B C38B H38A 110.5 . . ?
C37B C38B H38B 110.5 . . ?
C39B C38B H38B 110.5 . . ?
H38A C38B H38B 108.7 . . ?
C38B C39B P3B 105.8(6) . . ?
C38B C39B H39A 110.6 . . ?
P3B C39B H39A 110.6 . . ?
C38B C39B H39B 110.6 . . ?
P3B C39B H39B 110.6 . . ?
H39A C39B H39B 108.7 . . ?
C37" C36" P3B 104.3(11) . . ?
C37" C36" H36C 110.9 . . ?
P3B C36" H36C 110.9 . . ?
C37" C36" H36D 110.9 . . ?
P3B C36" H36D 110.9 . . ?
H36C C36" H36D 108.9 . . ?
C38" C37" C36" 105.6(15) . . ?
C38" C37" H37C 110.6 . . ?
C36" C37" H37C 110.6 . . ?
C38" C37" H37D 110.6 . . ?
C36" C37" H37D 110.6 . . ?
H37C C37" H37D 108.8 . . ?
C37" C38" C39" 106.4(15) . . ?
C37" C38" H38C 110.5 . . ?
C39" C38" H38C 110.5 . . ?
C37" C38" H38D 110.5 . . ?
C39" C38" H38D 110.5 . . ?
H38C C38" H38D 108.6 . . ?
C38" C39" P3B 104.9(12) . . ?
C38" C39" H39C 110.8 . . ?
P3B C39" H39C 110.8 . . ?
C38" C39" H39D 110.8 . . ?
P3B C39" H39D 110.8 . . ?
H39C C39" H39D 108.8 . . ?
C35B N3B C31B 116.3(5) . . ?
C35B N3B Cu1B 123.3(4) . . ?
C31B N3B Cu1B 119.0(4) . . ?
C33B C30B H30A 109.5 . . ?
C33B C30B H30B 109.5 . . ?
H30A C30B H30B 109.5 . . ?
C33B C30B H30C 109.5 . . ?
H30A C30B H30C 109.5 . . ?
H30B C30B H30C 109.5 . . ?
C32B C31B N3B 122.2(5) . . ?
C32B C31B P3B 125.4(5) . . ?
N3B C31B P3B 112.2(4) . . ?
C31B C32B C33B 121.1(6) . . ?
C31B C32B H32B 119.4 . . ?
C33B C32B H32B 119.4 . . ?
C32B C33B C34B 116.9(6) . . ?
C32B C33B C30B 122.0(6) . . ?
C34B C33B C30B 121.1(6) . . ?
C35B C34B C33B 119.8(6) . . ?
C35B C34B H34B 120.1 . . ?
C33B C34B H34B 120.1 . . ?
N3B C35B C34B 123.5(6) . . ?
N3B C35B H35B 118.2 . . ?
C34B C35B H35B 118.2 . . ?
F14A B1A F13A 111.6(5) . . ?
F14A B1A F12A 110.7(5) . . ?
F13A B1A F12A 109.1(6) . . ?
F14A B1A F11A 109.4(6) . . ?
F13A B1A F11A 108.8(5) . . ?
F12A B1A F11A 107.1(5) . . ?
F22A B2A F24A 110.7(6) . . ?
F22A B2A F21A 111.1(6) . . ?
F24A B2A F21A 109.2(6) . . ?
F22A B2A F23A 109.5(6) . . ?
F24A B2A F23A 108.6(6) . . ?
F21A B2A F23A 107.7(6) . . ?
F14B B1B F12B 109.7(13) . . ?
F14B B1B F13B 111.0(14) . . ?
F12B B1B F13B 111.9(14) . . ?
F14B B1B F11B 108.7(11) . . ?
F12B B1B F11B 107.6(13) . . ?
F13B B1B F11B 107.8(13) . . ?
F34B B3B F32B 111.2(15) . . ?
F34B B3B F33B 111.0(17) . . ?
F32B B3B F33B 110.9(17) . . ?
F34B B3B F31B 108.7(14) . . ?
F32B B3B F31B 107.2(16) . . ?
F33B B3B F31B 107.7(17) . . ?
F23B B2B F21B 109.9(6) . . ?
F23B B2B F24B 110.6(6) . . ?
F21B B2B F24B 110.0(6) . . ?
F23B B2B F22B 110.3(7) . . ?
F21B B2B F22B 108.5(6) . . ?
F24B B2B F22B 107.4(6) . . ?
Cl12 C1 Cl11 111.3(4) . . ?
Cl12 C1 H1A 109.4 . . ?
Cl11 C1 H1A 109.4 . . ?
Cl12 C1 H1B 109.4 . . ?
Cl11 C1 H1B 109.4 . . ?
H1A C1 H1B 108.0 . . ?
Cl21 C2 Cl22 113.5(5) . . ?
Cl21 C2 H2A 108.9 . . ?
Cl22 C2 H2A 108.9 . . ?
Cl21 C2 H2B 108.9 . . ?
Cl22 C2 H2B 108.9 . . ?
H2A C2 H2B 107.7 . . ?

loop_
_geom_bond_atom_site_label_1
_geom_bond_atom_site_label_2
_geom_bond_distance
_geom_bond_site_symmetry_2
_geom_bond_publ_flag
Cu1A N3A 2.004(5) . ?
Cu1A P1A 2.2337(18) . ?
Cu1A P2A 2.2367(18) . ?
Cu1A Cu2A 2.5601(10) . ?
Cu2A N1A 2.021(5) . ?
Cu2A N2A 2.037(5) . ?
Cu2A P3A 2.1722(18) . ?
P1A C16A 1.831(6) . ?
P1A C19A 1.846(6) . ?
P1A C11A 1.852(6) . ?
N1A C15A 1.333(7) . ?
N1A C11A 1.355(7) . ?
C10A C13A 1.502(8) . ?
C10A H10D 0.9800 . ?
C10A H10E 0.9800 . ?
C10A H10F 0.9800 . ?
C11A C12A 1.375(8) . ?
C12A C13A 1.374(8) . ?
C12A H12A 0.9500 . ?
C13A C14A 1.383(8) . ?
C14A C15A 1.372(8) . ?
C14A H14A 0.9500 . ?
C15A H15A 0.9500 . ?
C16A C17A 1.550(8) . ?
C16A H16E 0.9900 . ?
C16A H16F 0.9900 . ?
C17A C18A 1.502(9) . ?
C17A H17E 0.9900 . ?
C17A H17F 0.9900 . ?
C18A C19A 1.522(8) . ?
C18A H18E 0.9900 . ?
C18A H18F 0.9900 . ?
C19A H19E 0.9900 . ?
C19A H19F 0.9900 . ?
P2A C21A 1.836(6) . ?
P2A C26A 1.846(6) . ?
P2A C29A 1.857(6) . ?
N2A C25A 1.335(7) . ?
N2A C21A 1.365(7) . ?
C20A C23A 1.502(8) . ?
C20A H20D 0.9800 . ?
C20A H20E 0.9800 . ?
C20A H20F 0.9800 . ?
C21A C22A 1.401(8) . ?
C22A C23A 1.378(9) . ?
C22A H22A 0.9500 . ?
C23A C24A 1.376(9) . ?
C24A C25A 1.370(9) . ?
C24A H24A 0.9500 . ?
C25A H25A 0.9500 . ?
C26A C27A 1.534(9) . ?
C26A H26C 0.9900 . ?
C26A H26D 0.9900 . ?
C27A C28A 1.521(9) . ?
C27A H27C 0.9900 . ?
C27A H27D 0.9900 . ?
C28A C29A 1.527(8) . ?
C28A H28C 0.9900 . ?
C28A H28D 0.9900 . ?
C29A H29C 0.9900 . ?
C29A H29D 0.9900 . ?
P3A C31A 1.835(6) . ?
P3A C36A 1.845(6) . ?
P3A C39' 1.849(10) . ?
P3A C39A 1.849(7) . ?
C36A C37' 1.523(12) . ?
C36A C37A 1.525(9) . ?
C36A H36E 0.9900 . ?
C36A H36F 0.9900 . ?
C36A H36G 0.9900 . ?
C36A H36H 0.9900 . ?
C37A C38A 1.552(12) . ?
C37A H37E 0.9900 . ?
C37A H37F 0.9900 . ?
C38A C39A 1.572(13) . ?
C38A H38E 0.9900 . ?
C38A H38F 0.9900 . ?
C39A H39E 0.9900 . ?
C39A H39F 0.9900 . ?
C37' C38' 1.549(15) . ?
C37' H37G 0.9900 . ?
C37' H37H 0.9900 . ?
C38' C39' 1.572(17) . ?
C38' H38G 0.9900 . ?
C38' H38H 0.9900 . ?
C39' H39G 0.9900 . ?
C39' H39H 0.9900 . ?
N3A C35A 1.340(7) . ?
N3A C31A 1.353(7) . ?
C30A C33A 1.497(8) . ?
C30A H30D 0.9800 . ?
C30A H30E 0.9800 . ?
C30A H30F 0.9800 . ?
C30A H30G 0.9800 . ?
C30A H30H 0.9800 . ?
C30A H30I 0.9800 . ?
C31A C32A 1.383(8) . ?
C32A C33A 1.389(9) . ?
C32A H32A 0.9500 . ?
C33A C34A 1.366(9) . ?
C34A C35A 1.384(9) . ?
C34A H34A 0.9500 . ?
C35A H35A 0.9500 . ?
Cu1B N3B 2.006(5) . ?
Cu1B P1B 2.186(4) . ?
Cu1B P2B 2.2181(18) . ?
Cu1B P1B' 2.382(9) . ?
Cu1B Cu2B 2.5895(10) . ?
Cu2B N1B 2.023(5) . ?
Cu2B N2B 2.041(5) . ?
Cu2B P3B 2.1890(19) . ?
C11B N1B 1.356(7) . ?
C11B C12B 1.366(8) . ?
C11B P1B 1.848(7) . ?
C11B P1B' 1.866(9) . ?
P1B C19B 1.844(9) . ?
P1B C16B 1.847(8) . ?
C16B C17B 1.532(12) . ?
C16B H16A 0.9900 . ?
C16B H16B 0.9900 . ?
C17B C18B 1.495(12) . ?
C17B H17A 0.9900 . ?
C17B H17B 0.9900 . ?
C18B C19B 1.571(11) . ?
C18B H18A 0.9900 . ?
C18B H18B 0.9900 . ?
C19B H19A 0.9900 . ?
C19B H19B 0.9900 . ?
P1B' C19' 1.834(11) . ?
P1B' C16' 1.850(11) . ?
C16' C17' 1.532(14) . ?
C16' H16C 0.9900 . ?
C16' H16D 0.9900 . ?
C17' C18' 1.493(15) . ?
C17' H17C 0.9900 . ?
C17' H17D 0.9900 . ?
C18' C19' 1.568(14) . ?
C18' H18C 0.9900 . ?
C18' H18D 0.9900 . ?
C19' H19C 0.9900 . ?
C19' H19D 0.9900 . ?
N1B C15B 1.343(7) . ?
C10B C13B 1.482(8) . ?
C10B H10A 0.9800 . ?
C10B H10B 0.9800 . ?
C10B H10C 0.9800 . ?
C12B C13B 1.399(8) . ?
C12B H12B 0.9500 . ?
C13B C14B 1.397(8) . ?
C14B C15B 1.378(8) . ?
C14B H14B 0.9500 . ?
C15B H15B 0.9500 . ?
P2B C29B 1.833(6) . ?
P2B C21B 1.839(6) . ?
P2B C26B 1.848(6) . ?
N2B C25B 1.336(7) . ?
N2B C21B 1.351(7) . ?
C20B C23B 1.498(8) . ?
C20B H20A 0.9800 . ?
C20B H20B 0.9800 . ?
C20B H20C 0.9800 . ?
C21B C22B 1.389(8) . ?
C22B C23B 1.394(8) . ?
C22B H22B 0.9500 . ?
C23B C24B 1.379(8) . ?
C24B C25B 1.386(8) . ?
C24B H24B 0.9500 . ?
C25B H25B 0.9500 . ?
C26B C27B 1.512(8) . ?
C26B H26A 0.9900 . ?
C26B H26B 0.9900 . ?
C27B C28B 1.518(8) . ?
C27B H27A 0.9900 . ?
C27B H27B 0.9900 . ?
C28B C29B 1.539(8) . ?
C28B H28A 0.9900 . ?
C28B H28B 0.9900 . ?
C29B H29A 0.9900 . ?
C29B H29B 0.9900 . ?
P3B C39" 1.835(11) . ?
P3B C31B 1.836(6) . ?
P3B C39B 1.839(7) . ?
P3B C36" 1.853(11) . ?
P3B C36B 1.857(7) . ?
C36B C37B 1.556(10) . ?
C36B H36A 0.9900 . ?
C36B H36B 0.9900 . ?
C37B C38B 1.525(10) . ?
C37B H37A 0.9900 . ?
C37B H37B 0.9900 . ?
C38B C39B 1.528(12) . ?
C38B H38A 0.9900 . ?
C38B H38B 0.9900 . ?
C39B H39A 0.9900 . ?
C39B H39B 0.9900 . ?
C36" C37" 1.556(14) . ?
C36" H36C 0.9900 . ?
C36" H36D 0.9900 . ?
C37" C38" 1.525(14) . ?
C37" H37C 0.9900 . ?
C37" H37D 0.9900 . ?
C38" C39" 1.531(15) . ?
C38" H38C 0.9900 . ?
C38" H38D 0.9900 . ?
C39" H39C 0.9900 . ?
C39" H39D 0.9900 . ?
N3B C35B 1.353(7) . ?
N3B C31B 1.362(7) . ?
C30B C33B 1.493(8) . ?
C30B H30A 0.9800 . ?
C30B H30B 0.9800 . ?
C30B H30C 0.9800 . ?
C31B C32B 1.360(8) . ?
C32B C33B 1.381(8) . ?
C32B H32B 0.9500 . ?
C33B C34B 1.386(8) . ?
C34B C35B 1.363(8) . ?
C34B H34B 0.9500 . ?
C35B H35B 0.9500 . ?
B1A F14A 1.367(8) . ?
B1A F13A 1.377(8) . ?
B1A F12A 1.391(7) . ?
B1A F11A 1.411(7) . ?
B2A F22A 1.380(9) . ?
B2A F24A 1.389(9) . ?
B2A F21A 1.392(8) . ?
B2A F23A 1.400(9) . ?
B1B F14B 1.381(12) . ?
B1B F12B 1.382(12) . ?
B1B F13B 1.388(12) . ?
B1B F11B 1.405(12) . ?
B3B F34B 1.378(14) . ?
B3B F32B 1.383(14) . ?
B3B F33B 1.388(14) . ?
B3B F31B 1.410(14) . ?
B2B F23B 1.353(9) . ?
B2B F21B 1.375(8) . ?
B2B F24B 1.385(9) . ?
B2B F22B 1.396(9) . ?
C1 Cl12 1.752(7) . ?
C1 Cl11 1.767(6) . ?
C1 H1A 0.9900 . ?
C1 H1B 0.9900 . ?
C2 Cl21 1.695(8) . ?
C2 Cl22 1.842(8) . ?
C2 H2A 0.9900 . ?
C2 H2B 0.9900 . ?

loop_
_geom_torsion_atom_site_label_1
_geom_torsion_atom_site_label_2
_geom_torsion_atom_site_label_3
_geom_torsion_atom_site_label_4
_geom_torsion
_geom_torsion_site_symmetry_1
_geom_torsion_site_symmetry_2
_geom_torsion_site_symmetry_3
_geom_torsion_site_symmetry_4
_geom_torsion_publ_flag
C15A N1A C11A C12A -3.3(8) . . . . ?
Cu2A N1A C11A C12A 167.0(4) . . . . ?
C15A N1A C11A P1A 176.7(4) . . . . ?
Cu2A N1A C11A P1A -13.0(6) . . . . ?
C16A P1A C11A N1A 162.9(4) . . . . ?
C19A P1A C11A N1A -100.0(4) . . . . ?
Cu1A P1A C11A N1A 30.8(5) . . . . ?
C16A P1A C11A C12A -17.1(6) . . . . ?
C19A P1A C11A C12A 80.0(5) . . . . ?
Cu1A P1A C11A C12A -149.2(5) . . . . ?
N1A C11A C12A C13A 1.5(9) . . . . ?
P1A C11A C12A C13A -178.5(4) . . . . ?
C11A C12A C13A C14A 1.0(9) . . . . ?
C11A C12A C13A C10A -178.1(5) . . . . ?
C12A C13A C14A C15A -1.4(8) . . . . ?
C10A C13A C14A C15A 177.6(5) . . . . ?
C11A N1A C15A C14A 2.9(8) . . . . ?
Cu2A N1A C15A C14A -167.5(4) . . . . ?
C13A C14A C15A N1A -0.5(9) . . . . ?
C19A P1A C16A C17A -4.0(5) . . . . ?
C11A P1A C16A C17A 98.4(4) . . . . ?
Cu1A P1A C16A C17A -132.3(4) . . . . ?
P1A C16A C17A C18A -21.1(7) . . . . ?
C16A C17A C18A C19A 42.3(7) . . . . ?
C17A C18A C19A P1A -43.0(6) . . . . ?
C16A P1A C19A C18A 27.0(4) . . . . ?
C11A P1A C19A C18A -78.6(4) . . . . ?
Cu1A P1A C19A C18A 154.4(3) . . . . ?
C25A N2A C21A C22A -0.4(8) . . . . ?
Cu2A N2A C21A C22A -179.5(4) . . . . ?
C25A N2A C21A P2A 176.8(4) . . . . ?
Cu2A N2A C21A P2A -2.3(6) . . . . ?
C26A P2A C21A N2A 146.5(5) . . . . ?
C29A P2A C21A N2A -115.8(5) . . . . ?
Cu1A P2A C21A N2A 8.6(5) . . . . ?
C26A P2A C21A C22A -36.4(6) . . . . ?
C29A P2A C21A C22A 61.4(6) . . . . ?
Cu1A P2A C21A C22A -174.3(4) . . . . ?
N2A C21A C22A C23A 1.6(9) . . . . ?
P2A C21A C22A C23A -175.4(5) . . . . ?
C21A C22A C23A C24A -1.9(9) . . . . ?
C21A C22A C23A C20A 178.2(6) . . . . ?
C22A C23A C24A C25A 1.3(9) . . . . ?
C20A C23A C24A C25A -178.9(6) . . . . ?
C21A N2A C25A C24A -0.2(9) . . . . ?
Cu2A N2A C25A C24A 178.9(5) . . . . ?
C23A C24A C25A N2A -0.2(10) . . . . ?
C21A P2A C26A C27A 115.5(5) . . . . ?
C29A P2A C26A C27A 10.5(5) . . . . ?
Cu1A P2A C26A C27A -109.3(4) . . . . ?
P2A C26A C27A C28A -34.8(7) . . . . ?
C26A C27A C28A C29A 47.7(7) . . . . ?
C27A C28A C29A P2A -37.9(6) . . . . ?
C21A P2A C29A C28A -91.3(5) . . . . ?
C26A P2A C29A C28A 15.8(5) . . . . ?
Cu1A P2A C29A C28A 142.2(4) . . . . ?
C31A P3A C36A C37' 111.3(18) . . . . ?
C39' P3A C36A C37' 1(3) . . . . ?
Cu2A P3A C36A C37' -117.9(18) . . . . ?
C31A P3A C36A C37A 98.7(7) . . . . ?
C39A P3A C36A C37A -5.3(9) . . . . ?
Cu2A P3A C36A C37A -130.5(6) . . . . ?
P3A C36A C37A C38A 34.0(9) . . . . ?
C36A C37A C38A C39A -53.2(12) . . . . ?
C37A C38A C39A P3A 46.8(12) . . . . ?
C31A P3A C39A C38A -130.1(9) . . . . ?
C36A P3A C39A C38A -24.0(10) . . . . ?
Cu2A P3A C39A C38A 99.3(8) . . . . ?
P3A C36A C37' C38' -30(3) . . . . ?
C36A C37' C38' C39' 51(3) . . . . ?
C37' C38' C39' P3A -47(3) . . . . ?
C31A P3A C39' C38' -80(2) . . . . ?
C36A P3A C39' C38' 27(3) . . . . ?
Cu2A P3A C39' C38' 148(2) . . . . ?
C35A N3A C31A C32A 0.0(9) . . . . ?
Cu1A N3A C31A C32A 174.0(5) . . . . ?
C35A N3A C31A P3A 179.2(4) . . . . ?
Cu1A N3A C31A P3A -6.8(6) . . . . ?
C36A P3A C31A N3A 151.4(4) . . . . ?
C39' P3A C31A N3A -108.7(8) . . . . ?
C39A P3A C31A N3A -110.5(5) . . . . ?
Cu2A P3A C31A N3A 21.0(5) . . . . ?
C36A P3A C31A C32A -29.4(6) . . . . ?
C39' P3A C31A C32A 70.5(8) . . . . ?
C39A P3A C31A C32A 68.6(6) . . . . ?
Cu2A P3A C31A C32A -159.8(5) . . . . ?
N3A C31A C32A C33A -1.2(10) . . . . ?
P3A C31A C32A C33A 179.7(5) . . . . ?
C31A C32A C33A C34A 2.0(10) . . . . ?
C31A C32A C33A C30A -177.2(6) . . . . ?
C32A C33A C34A C35A -1.8(10) . . . . ?
C30A C33A C34A C35A 177.4(6) . . . . ?
C31A N3A C35A C34A 0.1(9) . . . . ?
Cu1A N3A C35A C34A -173.7(5) . . . . ?
C33A C34A C35A N3A 0.8(10) . . . . ?
N1B C11B P1B C19B -119.9(4) . . . . ?
C12B C11B P1B C19B 53.1(5) . . . . ?
N1B C11B P1B C16B 142.8(4) . . . . ?
C12B C11B P1B C16B -44.2(5) . . . . ?
N1B C11B P1B Cu1B 15.5(4) . . . . ?
C12B C11B P1B Cu1B -171.4(3) . . . . ?
C19B P1B C16B C17B -3.0(7) . . . . ?
C11B P1B C16B C17B 102.3(6) . . . . ?
Cu1B P1B C16B C17B -125.7(6) . . . . ?
P1B C16B C17B C18B 30.0(9) . . . . ?
C16B C17B C18B C19B -48.4(10) . . . . ?
C17B C18B C19B P1B 43.8(8) . . . . ?
C16B P1B C19B C18B -22.7(6) . . . . ?
C11B P1B C19B C18B -126.1(5) . . . . ?
Cu1B P1B C19B C18B 96.6(6) . . . . ?
N1B C11B P1B' C19' -155.9(6) . . . . ?
C12B C11B P1B' C19' 33.6(7) . . . . ?
N1B C11B P1B' C16' 105.8(6) . . . . ?
C12B C11B P1B' C16' -64.7(7) . . . . ?
N1B C11B P1B' Cu1B -13.8(6) . . . . ?
C12B C11B P1B' Cu1B 175.6(4) . . . . ?
C19' P1B' C16' C17' -17.3(13) . . . . ?
C11B P1B' C16' C17' 89.9(12) . . . . ?
Cu1B P1B' C16' C17' -150.6(10) . . . . ?
P1B' C16' C17' C18' 39.0(17) . . . . ?
C16' C17' C18' C19' -46(2) . . . . ?
C17' C18' C19' P1B' 32(2) . . . . ?
C16' P1B' C19' C18' -7.6(15) . . . . ?
C11B P1B' C19' C18' -112.6(14) . . . . ?
Cu1B P1B' C19' C18' 113.6(14) . . . . ?
C12B C11B N1B C15B 3.2(6) . . . . ?
P1B C11B N1B C15B 176.3(4) . . . . ?
P1B' C11B N1B C15B -166.6(5) . . . . ?
C12B C11B N1B Cu2B 178.4(4) . . . . ?
P1B C11B N1B Cu2B -8.5(4) . . . . ?
P1B' C11B N1B Cu2B 8.6(5) . . . . ?
N1B C11B C12B C13B -5.1(6) . . . . ?
P1B C11B C12B C13B -177.3(5) . . . . ?
P1B' C11B C12B C13B 165.0(6) . . . . ?
C11B C12B C13B C14B 3.8(8) . . . . ?
C11B C12B C13B C10B -178.3(5) . . . . ?
C12B C13B C14B C15B -1.1(9) . . . . ?
C10B C13B C14B C15B -179.0(6) . . . . ?
C11B N1B C15B C14B -0.4(8) . . . . ?
Cu2B N1B C15B C14B -175.7(5) . . . . ?
C13B C14B C15B N1B -0.6(10) . . . . ?
C25B N2B C21B C22B 3.1(8) . . . . ?
Cu2B N2B C21B C22B -169.9(4) . . . . ?
C25B N2B C21B P2B -177.2(4) . . . . ?
Cu2B N2B C21B P2B 9.8(6) . . . . ?
C29B P2B C21B N2B -151.7(4) . . . . ?
C26B P2B C21B N2B 109.8(4) . . . . ?
Cu1B P2B C21B N2B -23.4(5) . . . . ?
C29B P2B C21B C22B 28.0(6) . . . . ?
C26B P2B C21B C22B -70.4(5) . . . . ?
Cu1B P2B C21B C22B 156.3(4) . . . . ?
N2B C21B C22B C23B -1.8(9) . . . . ?
P2B C21B C22B C23B 178.5(4) . . . . ?
C21B C22B C23B C24B 0.5(8) . . . . ?
C21B C22B C23B C20B 179.9(5) . . . . ?
C22B C23B C24B C25B -0.5(9) . . . . ?
C20B C23B C24B C25B -180.0(6) . . . . ?
C21B N2B C25B C24B -3.2(8) . . . . ?
Cu2B N2B C25B C24B 170.2(4) . . . . ?
C23B C24B C25B N2B 2.0(9) . . . . ?
C29B P2B C26B C27B -17.6(5) . . . . ?
C21B P2B C26B C27B 89.5(4) . . . . ?
Cu1B P2B C26B C27B -141.2(4) . . . . ?
P2B C26B C27B C28B 38.3(6) . . . . ?
C26B C27B C28B C29B -46.3(6) . . . . ?
C27B C28B C29B P2B 31.8(6) . . . . ?
C21B P2B C29B C28B -113.2(4) . . . . ?
C26B P2B C29B C28B -7.8(4) . . . . ?
Cu1B P2B C29B C28B 119.6(4) . . . . ?
C31B P3B C36B C37B 117.0(8) . . . . ?
C39B P3B C36B C37B 10.2(9) . . . . ?
Cu2B P3B C36B C37B -117.5(7) . . . . ?
P3B C36B C37B C38B -35.7(10) . . . . ?
C36B C37B C38B C39B 50.6(11) . . . . ?
C37B C38B C39B P3B -41.8(10) . . . . ?
C31B P3B C39B C38B -85.1(8) . . . . ?
C36B P3B C39B C38B 17.8(9) . . . . ?
Cu2B P3B C39B C38B 139.8(6) . . . . ?
C39" P3B C36" C37" -14(4) . . . . ?
C31B P3B C36" C37" 87(3) . . . . ?
Cu2B P3B C36" C37" -141(3) . . . . ?
P3B C36" C37" C38" 39(4) . . . . ?
C36" C37" C38" C39" -53(3) . . . . ?
C37" C38" C39" P3B 41(4) . . . . ?
C31B P3B C39" C38" -119(3) . . . . ?
C36" P3B C39" C38" -15(4) . . . . ?
Cu2B P3B C39" C38" 114(3) . . . . ?
C35B N3B C31B C32B 2.0(9) . . . . ?
Cu1B N3B C31B C32B -164.9(5) . . . . ?
C35B N3B C31B P3B -174.1(4) . . . . ?
Cu1B N3B C31B P3B 19.0(6) . . . . ?
C39" P3B C31B C32B 15.8(13) . . . . ?
C39B P3B C31B C32B 5.7(7) . . . . ?
C36" P3B C31B C32B -81.5(11) . . . . ?
C36B P3B C31B C32B -91.5(6) . . . . ?
Cu2B P3B C31B C32B 143.9(5) . . . . ?
C39" P3B C31B N3B -168.3(12) . . . . ?
C39B P3B C31B N3B -178.4(5) . . . . ?
C36" P3B C31B N3B 94.5(11) . . . . ?
C36B P3B C31B N3B 84.5(5) . . . . ?
Cu2B P3B C31B N3B -40.2(5) . . . . ?
N3B C31B C32B C33B -0.9(9) . . . . ?
P3B C31B C32B C33B 174.7(5) . . . . ?
C31B C32B C33B C34B -1.5(9) . . . . ?
C31B C32B C33B C30B -178.9(6) . . . . ?
C32B C33B C34B C35B 2.7(9) . . . . ?
C30B C33B C34B C35B -179.9(6) . . . . ?
C31B N3B C35B C34B -0.8(9) . . . . ?
Cu1B N3B C35B C34B 165.5(5) . . . . ?
C33B C34B C35B N3B -1.6(10) . . . . ?
